data_7226152
loop_
_publ_author_name
'Khavasi, Hamid Reza'
'Kavand, Sima'

_publ_section_title
;
 \p-Stacking synthon repetitivity in coordination compounds
;
_journal_issue 25
_journal_name_full CrystEngComm
_journal_page_first 4760
_journal_paper_doi 10.1039/C6CE00838K
_journal_volume 18
_journal_year 2016
_chemical_formula_sum 'C15 H10 Cl3 Hg N3 O'
_chemical_formula_weight 555.20
_chemical_name_systematic
; 
 ? 
;
_space_group_IT_number 2
_symmetry_cell_setting triclinic
_symmetry_space_group_name_Hall '-P 1'
_symmetry_space_group_name_H-M 'P -1'
_atom_sites_solution_hydrogens geom
_atom_sites_solution_primary direct
_atom_sites_solution_secondary difmap
_audit_creation_method SHELXL-97
_audit_update_record
;
2014-07-29 deposited with the CCDC.
2016-05-24 downloaded from the CCDC.
;
_cell_angle_alpha 77.812(9)
_cell_angle_beta 81.537(10)
_cell_angle_gamma 76.841(10)
_cell_formula_units_Z 2
_cell_length_a 7.7489(11)
_cell_length_b 9.6446(12)
_cell_length_c 11.3533(13)
_cell_measurement_reflns_used 8935
_cell_measurement_temperature 298(2)
_cell_measurement_theta_max 29.15
_cell_measurement_theta_min 2.21
_cell_volume 803.20(18)
_computing_cell_refinement 'X-Area 1.31 (Stoe & Cie GmbH, 2005)'
_computing_data_collection 'X-Area 1.31 (Stoe & Cie GmbH, 2005)'
_computing_data_reduction 'X-Area 1.31 (Stoe & Cie GmbH, 2005)'
_computing_molecular_graphics 'ORTEP-3 for Windows (Farrugia, 1997)'
_computing_publication_material 'WinGX (Farrugia, 1999)'
_computing_structure_refinement 'SHELXL-97 (Sheldrick, 1997)'
_computing_structure_solution 'SHELXS-97 (Sheldrick, 1990)'
_diffrn_ambient_temperature 298(2)
_diffrn_detector_area_resol_mean '0.15 mm'
_diffrn_measured_fraction_theta_full 0.991
_diffrn_measured_fraction_theta_max 0.991
_diffrn_measurement_device_type 'STOE IPDS II'
_diffrn_measurement_method 'rotation method'
_diffrn_radiation_monochromator graphite
_diffrn_radiation_source 'fine-focus sealed tube'
_diffrn_radiation_type MoK\a
_diffrn_radiation_wavelength 0.71073
_diffrn_reflns_av_R_equivalents 0.0825
_diffrn_reflns_av_sigmaI/netI 0.0641
_diffrn_reflns_limit_h_max 10
_diffrn_reflns_limit_h_min -8
_diffrn_reflns_limit_k_max 13
_diffrn_reflns_limit_k_min -13
_diffrn_reflns_limit_l_max 15
_diffrn_reflns_limit_l_min -15
_diffrn_reflns_number 8935
_diffrn_reflns_theta_full 29.15
_diffrn_reflns_theta_max 29.15
_diffrn_reflns_theta_min 2.21
_diffrn_standards_number 0
_exptl_absorpt_coefficient_mu 10.086
_exptl_absorpt_correction_T_max 0.956
_exptl_absorpt_correction_T_min 0.915
_exptl_absorpt_correction_type numerical
_exptl_absorpt_process_details 'shape of crystal determined optically'
_exptl_crystal_colour Yellow
_exptl_crystal_density_diffrn 2.296
_exptl_crystal_density_method 'not measured'
_exptl_crystal_description Block
_exptl_crystal_F_000 520
_exptl_crystal_size_max 0.20
_exptl_crystal_size_mid 0.11
_exptl_crystal_size_min 0.10
_refine_diff_density_max 1.360
_refine_diff_density_min -1.420
_refine_diff_density_rms 0.221
_refine_ls_extinction_method none
_refine_ls_goodness_of_fit_ref 1.085
_refine_ls_hydrogen_treatment constr
_refine_ls_matrix_type full
_refine_ls_number_parameters 208
_refine_ls_number_reflns 4306
_refine_ls_number_restraints 0
_refine_ls_restrained_S_all 1.085
_refine_ls_R_factor_all 0.0625
_refine_ls_R_factor_gt 0.0481
_refine_ls_shift/su_max 0.007
_refine_ls_shift/su_mean 0.000
_refine_ls_structure_factor_coef Fsqd
_refine_ls_weighting_details 'calc w=1/[\s^2^(Fo^2^)+(0.0638P)^2^+0.0000P] where P=(Fo^2^+2Fc^2^)/3'
_refine_ls_weighting_scheme calc
_refine_ls_wR_factor_gt 0.1119
_refine_ls_wR_factor_ref 0.1183
_reflns_number_gt 3520
_reflns_number_total 4306
_reflns_threshold_expression >2sigma(I)
_cod_data_source_file c6ce00838k2.cif
_cod_data_source_block d:\determination\solution\kh490\kh490
_cod_depositor_comments
;
The following automatic conversions were performed:

'_symmetry_cell_setting' value 'Triclinic' changed to 'triclinic'
according to
/usr/data/users/saulius/crontab/automatic-downloads/current/RSC/lib/dictionaries/cif_core.dic
dictionary named 'cif_core.dic' version 2.4.2 from 2011-04-26.

Automatic conversion script
Id: cif_fix_values 4268 2015-11-12 08:31:59Z antanas 
;
_cod_original_sg_symbol_H-M P-1
_cod_original_formula_sum 'C15 H10 Cl3 Hg1 N3 O1'
_cod_database_code 7226152

loop_
_symmetry_equiv_pos_as_xyz
'x, y, z'
'-x, -y, -z'

loop_
_atom_site_label
_atom_site_type_symbol
_atom_site_fract_x
_atom_site_fract_y
_atom_site_fract_z
_atom_site_U_iso_or_equiv
_atom_site_adp_type
_atom_site_occupancy
_atom_site_symmetry_multiplicity
_atom_site_calc_flag
_atom_site_refinement_flags
C1 C 0.4772(10) 0.8971(7) 0.2851(7) 0.0430(15) Uani 1 1 d .
H1 H 0.5112 0.9826 0.2445 0.052 Uiso 1 1 calc R
C2 C 0.5322(9) 0.7737(7) 0.2339(6) 0.0399(14) Uani 1 1 d .
H2 H 0.6045 0.7780 0.1607 0.048 Uiso 1 1 calc R
C3 C 0.3851(9) 0.6459(6) 0.3939(6) 0.0344(12) Uani 1 1 d .
H3 H 0.3514 0.5597 0.4330 0.041 Uiso 1 1 calc R
C4 C 0.3317(9) 0.7675(6) 0.4475(5) 0.0324(12) Uani 1 1 d .
C5 C 0.2219(9) 0.7651(6) 0.5664(6) 0.0352(12) Uani 1 1 d .
C6 C 0.0539(9) 0.9402(6) 0.6956(5) 0.0329(12) Uani 1 1 d .
C7 C -0.0289(11) 0.8454(7) 0.7816(7) 0.0436(15) Uani 1 1 d .
H7 H -0.0155 0.7497 0.7727 0.052 Uiso 1 1 calc R
C8 C -0.1340(10) 0.8944(7) 0.8831(6) 0.0427(15) Uani 1 1 d .
H8 H -0.1905 0.8309 0.9409 0.051 Uiso 1 1 calc R
C9 C -0.1532(10) 1.0337(8) 0.8970(6) 0.0391(14) Uani 1 1 d .
C10 C -0.0701(8) 1.1354(7) 0.8116(6) 0.0337(12) Uani 1 1 d .
C11 C -0.0857(11) 1.2796(8) 0.8265(7) 0.0446(15) Uani 1 1 d .
H11 H -0.1483 1.3092 0.8964 0.054 Uiso 1 1 calc R
C12 C -0.0106(10) 1.3763(7) 0.7404(7) 0.0453(16) Uani 1 1 d .
H12 H -0.0226 1.4709 0.7517 0.054 Uiso 1 1 calc R
C13 C 0.0853(10) 1.3330(7) 0.6342(7) 0.0438(15) Uani 1 1 d .
H13 H 0.1332 1.3996 0.5741 0.053 Uiso 1 1 calc R
C14 C 0.1073(9) 1.1923(7) 0.6201(6) 0.0365(13) Uani 1 1 d .
H14 H 0.1732 1.1644 0.5505 0.044 Uiso 1 1 calc R
C15 C 0.0332(8) 1.0877(6) 0.7077(5) 0.0298(11) Uani 1 1 d .
N1 N 0.3765(8) 0.8960(6) 0.3915(5) 0.0382(12) Uani 1 1 d .
N2 N 0.4848(8) 0.6508(6) 0.2862(5) 0.0373(11) Uani 1 1 d .
N3 N 0.1587(8) 0.8985(6) 0.5919(5) 0.0363(11) Uani 1 1 d .
H3B H 0.1864 0.9684 0.5368 0.044 Uiso 1 1 calc R
Cl1 Cl 0.3936(3) 0.2840(2) 0.3142(2) 0.0582(5) Uani 1 1 d .
Cl2 Cl 0.7329(3) 0.5397(2) 0.02239(19) 0.0603(5) Uani 1 1 d .
Cl3 Cl -0.2917(3) 1.0903(2) 1.02094(16) 0.0540(5) Uani 1 1 d .
Hg1 Hg 0.55877(4) 0.43272(3) 0.18319(2) 0.04451(11) Uani 1 1 d .
O1 O 0.1984(8) 0.6504(5) 0.6303(5) 0.0465(12) Uani 1 1 d .

loop_
_atom_site_aniso_label
_atom_site_aniso_U_11
_atom_site_aniso_U_22
_atom_site_aniso_U_33
_atom_site_aniso_U_23
_atom_site_aniso_U_13
_atom_site_aniso_U_12
C1 0.048(4) 0.036(3) 0.043(3) -0.004(3) 0.006(3) -0.016(3)
C2 0.037(3) 0.040(3) 0.041(3) -0.011(3) 0.003(3) -0.005(3)
C3 0.041(3) 0.025(2) 0.036(3) -0.002(2) 0.000(2) -0.009(2)
C4 0.038(3) 0.028(3) 0.032(3) -0.010(2) -0.005(2) -0.004(2)
C5 0.039(3) 0.028(3) 0.038(3) -0.007(2) -0.002(3) -0.007(2)
C6 0.040(3) 0.027(2) 0.030(3) -0.006(2) -0.003(2) -0.004(2)
C7 0.056(4) 0.031(3) 0.042(3) -0.010(3) 0.002(3) -0.007(3)
C8 0.051(4) 0.034(3) 0.040(3) -0.001(3) 0.008(3) -0.014(3)
C9 0.043(3) 0.046(3) 0.028(3) -0.009(3) 0.002(3) -0.011(3)
C10 0.034(3) 0.035(3) 0.033(3) -0.011(2) -0.002(2) -0.005(2)
C11 0.050(4) 0.041(3) 0.042(3) -0.016(3) -0.003(3) -0.003(3)
C12 0.048(4) 0.028(3) 0.063(4) -0.015(3) -0.006(3) -0.007(3)
C13 0.044(4) 0.032(3) 0.055(4) -0.004(3) -0.002(3) -0.013(3)
C14 0.036(3) 0.032(3) 0.042(3) -0.008(2) -0.001(3) -0.010(2)
C15 0.030(3) 0.028(2) 0.030(3) -0.006(2) -0.002(2) -0.005(2)
N1 0.045(3) 0.034(3) 0.035(3) -0.011(2) 0.000(2) -0.006(2)
N2 0.043(3) 0.032(2) 0.036(3) -0.009(2) -0.004(2) -0.005(2)
N3 0.045(3) 0.029(2) 0.033(2) -0.008(2) 0.004(2) -0.006(2)
Cl1 0.0661(12) 0.0520(10) 0.0574(11) 0.0009(9) -0.0053(9) -0.0247(9)
Cl2 0.0818(14) 0.0542(10) 0.0464(9) -0.0193(8) 0.0201(9) -0.0249(10)
Cl3 0.0565(11) 0.0622(11) 0.0391(8) -0.0157(8) 0.0125(8) -0.0089(9)
Hg1 0.05620(18) 0.03718(14) 0.03998(15) -0.01004(10) 0.00187(11) -0.01082(11)
O1 0.063(3) 0.031(2) 0.041(2) -0.0057(19) 0.006(2) -0.007(2)

loop_
_atom_type_symbol
_atom_type_description
_atom_type_scat_dispersion_real
_atom_type_scat_dispersion_imag
_atom_type_scat_source
C C 0.0033 0.0016 'International Tables Vol C Tables 4.2.6.8 and 6.1.1.4'
H H 0.0000 0.0000 'International Tables Vol C Tables 4.2.6.8 and 6.1.1.4'
N N 0.0061 0.0033 'International Tables Vol C Tables 4.2.6.8 and 6.1.1.4'
Cl Cl 0.1484 0.1585 'International Tables Vol C Tables 4.2.6.8 and 6.1.1.4'
Hg Hg -2.3894 9.2266 'International Tables Vol C Tables 4.2.6.8 and 6.1.1.4'
O O 0.0106 0.0060 'International Tables Vol C Tables 4.2.6.8 and 6.1.1.4'

loop_
_geom_angle_atom_site_label_1
_geom_angle_atom_site_label_2
_geom_angle_atom_site_label_3
_geom_angle
N1 C1 C2 121.6(6)
N1 C1 H1 119.2
C2 C1 H1 119.2
N2 C2 C1 121.7(6)
N2 C2 H2 119.1
C1 C2 H2 119.1
N2 C3 C4 120.9(5)
N2 C3 H3 119.5
C4 C3 H3 119.5
N1 C4 C3 120.9(6)
N1 C4 C5 117.1(5)
C3 C4 C5 122.1(6)
O1 C5 N3 126.8(6)
O1 C5 C4 120.8(6)
N3 C5 C4 112.4(5)
C7 C6 N3 122.4(6)
C7 C6 C15 120.7(5)
N3 C6 C15 116.8(5)
C6 C7 C8 119.7(6)
C6 C7 H7 120.2
C8 C7 H7 120.2
C9 C8 C7 120.4(6)
C9 C8 H8 119.8
C7 C8 H8 119.8
C8 C9 C10 122.1(6)
C8 C9 Cl3 118.5(5)
C10 C9 Cl3 119.3(5)
C11 C10 C9 122.6(6)
C11 C10 C15 119.6(6)
C9 C10 C15 117.8(6)
C12 C11 C10 121.2(6)
C12 C11 H11 119.4
C10 C11 H11 119.4
C11 C12 C13 120.1(6)
C11 C12 H12 120.0
C13 C12 H12 120.0
C14 C13 C12 119.6(6)
C14 C13 H13 120.2
C12 C13 H13 120.2
C13 C14 C15 122.3(6)
C13 C14 H14 118.8
C15 C14 H14 118.8
C14 C15 C10 117.1(5)
C14 C15 C6 123.6(5)
C10 C15 C6 119.2(5)
C1 N1 C4 116.8(5)
C2 N2 C3 118.1(5)
C2 N2 Hg1 121.8(4)
C3 N2 Hg1 120.0(4)
C5 N3 C6 129.3(5)
C5 N3 H3B 115.4
C6 N3 H3B 115.4
Cl1 Hg1 Cl2 165.90(8)
Cl1 Hg1 N2 99.99(14)
Cl2 Hg1 N2 93.90(14)

loop_
_geom_bond_atom_site_label_1
_geom_bond_atom_site_label_2
_geom_bond_distance
C1 N1 1.337(9)
C1 C2 1.387(10)
C1 H1 0.9300
C2 N2 1.315(9)
C2 H2 0.9300
C3 N2 1.345(8)
C3 C4 1.388(8)
C3 H3 0.9300
C4 N1 1.363(8)
C4 C5 1.485(9)
C5 O1 1.223(8)
C5 N3 1.345(8)
C6 C7 1.381(9)
C6 N3 1.406(7)
C6 C15 1.428(8)
C7 C8 1.413(9)
C7 H7 0.9300
C8 C9 1.358(10)
C8 H8 0.9300
C9 C10 1.421(10)
C9 Cl3 1.744(7)
C10 C11 1.413(9)
C10 C15 1.424(8)
C11 C12 1.364(11)
C11 H11 0.9300
C12 C13 1.410(11)
C12 H12 0.9300
C13 C14 1.369(9)
C13 H13 0.9300
C14 C15 1.418(9)
C14 H14 0.9300
N2 Hg1 2.532(5)
N3 H3B 0.8600
Cl1 Hg1 2.299(2)
Cl2 Hg1 2.309(2)

loop_
_geom_torsion_atom_site_label_1
_geom_torsion_atom_site_label_2
_geom_torsion_atom_site_label_3
_geom_torsion_atom_site_label_4
_geom_torsion
N1 C1 C2 N2 1.5(12)
N2 C3 C4 N1 1.1(10)
N2 C3 C4 C5 -179.9(6)
N1 C4 C5 O1 -169.2(7)
C3 C4 C5 O1 11.8(11)
N1 C4 C5 N3 10.1(9)
C3 C4 C5 N3 -169.0(6)
N3 C6 C7 C8 -179.3(7)
C15 C6 C7 C8 -0.5(11)
C6 C7 C8 C9 -0.4(12)
C7 C8 C9 C10 0.1(12)
C7 C8 C9 Cl3 177.5(6)
C8 C9 C10 C11 -178.5(7)
Cl3 C9 C10 C11 4.1(10)
C8 C9 C10 C15 1.2(11)
Cl3 C9 C10 C15 -176.2(5)
C9 C10 C11 C12 -177.2(7)
C15 C10 C11 C12 3.2(11)
C10 C11 C12 C13 -0.2(12)
C11 C12 C13 C14 -2.2(12)
C12 C13 C14 C15 1.5(11)
C13 C14 C15 C10 1.4(10)
C13 C14 C15 C6 -180.0(7)
C11 C10 C15 C14 -3.7(10)
C9 C10 C15 C14 176.7(6)
C11 C10 C15 C6 177.6(6)
C9 C10 C15 C6 -2.0(9)
C7 C6 C15 C14 -176.9(7)
N3 C6 C15 C14 2.0(10)
C7 C6 C15 C10 1.7(10)
N3 C6 C15 C10 -179.4(6)
C2 C1 N1 C4 0.5(11)
C3 C4 N1 C1 -1.7(10)
C5 C4 N1 C1 179.2(6)
C1 C2 N2 C3 -2.1(11)
C1 C2 N2 Hg1 173.7(6)
C4 C3 N2 C2 0.9(10)
C4 C3 N2 Hg1 -175.1(5)
O1 C5 N3 C6 0.7(13)
C4 C5 N3 C6 -178.6(6)
C7 C6 N3 C5 -12.2(12)
C15 C6 N3 C5 168.9(7)
C2 N2 Hg1 Cl1 -170.8(5)
C3 N2 Hg1 Cl1 5.0(5)
C2 N2 Hg1 Cl2 6.8(6)
C3 N2 Hg1 Cl2 -177.5(5)
